data_4329790
loop_
_publ_author_name
'Apurba Biswas'
'Lakshmi Kanta Das'
'Michael G. B. Drew'
'Guillem Arom\'i'
'Patrick Gamez'
'Ashutosh Ghosh'

_publ_section_title
;
 Synthesis, Crystal Structures, Magnetic Properties and Catecholase
 Activity of Double Phenoxido-Bridged Penta-Coordinated Dinuclear
 Nickel(II) Complexes Derived from Reduced Schiff-Base Ligands:
 Mechanistic Inference of Catecholase Activity
;
_journal_name_full 'Inorganic Chemistry'
_journal_page_first 7993
_journal_page_last 8001
_journal_paper_doi 10.1021/ic202748m
_journal_volume 51
_journal_year 2012
_chemical_formula_sum 'C26 H38 N6 Ni2 O2 S2'
_chemical_formula_weight 648.16
_chemical_name_systematic
; 
 ? 
;
_space_group_IT_number 14
_symmetry_cell_setting monoclinic
_symmetry_space_group_name_Hall '-P 2yn'
_symmetry_space_group_name_H-M 'P 1 21/n 1'
_atom_sites_solution_hydrogens geom
_atom_sites_solution_primary direct
_atom_sites_solution_secondary difmap
_audit_creation_method SHELXL-97
_cell_angle_alpha 90.00
_cell_angle_beta 90.697(7)
_cell_angle_gamma 90.00
_cell_formula_units_Z 2
_cell_length_a 9.2781(5)
_cell_length_b 12.2358(15)
_cell_length_c 12.7526(10)
_cell_measurement_reflns_used 6681
_cell_measurement_temperature 150(2)
_cell_measurement_theta_max 30.00
_cell_measurement_theta_min 2.70
_cell_volume 1447.6(2)
_computing_cell_refinement 'Crysalis, Oxford Diffraction'
_computing_data_collection 'Crysalis, Oxford Diffraction'
_computing_data_reduction 'Crysalis, Oxford Diffraction'
_computing_molecular_graphics PLATON(Spek,2004)
_computing_structure_refinement 'SHELXL-97 (Sheldrick, 1997)'
_computing_structure_solution 'SHELXS-97 (Sheldrick, 1997)'
_diffrn_ambient_temperature 150(2)
_diffrn_measured_fraction_theta_full 0.951
_diffrn_measured_fraction_theta_max 0.951
_diffrn_measurement_device 'Oxford Diffaction X-Calibur System'
_diffrn_measurement_method '321 frames, counting time 10 s.'
_diffrn_radiation_monochromator graphite
_diffrn_radiation_source 'fine-focus sealed tube'
_diffrn_radiation_type MoK\a
_diffrn_radiation_wavelength 0.71073
_diffrn_reflns_av_R_equivalents 0.0258
_diffrn_reflns_av_sigmaI/netI 0.0588
_diffrn_reflns_limit_h_max 12
_diffrn_reflns_limit_h_min -12
_diffrn_reflns_limit_k_max 17
_diffrn_reflns_limit_k_min -15
_diffrn_reflns_limit_l_max 17
_diffrn_reflns_limit_l_min -10
_diffrn_reflns_number 6681
_diffrn_reflns_theta_full 30.00
_diffrn_reflns_theta_max 30.00
_diffrn_reflns_theta_min 2.70
_diffrn_standards_decay_% n/a
_diffrn_standards_interval_count n/a
_diffrn_standards_interval_time n/a
_diffrn_standards_number n/a
_exptl_absorpt_coefficient_mu 1.480
_exptl_absorpt_correction_T_max 1.000
_exptl_absorpt_correction_T_min 0.887
_exptl_absorpt_correction_type empirical
_exptl_absorpt_process_details 'ABSPACK, Oxford Diffraction Ltd'
_exptl_crystal_colour green
_exptl_crystal_density_diffrn 1.487
_exptl_crystal_description plate
_exptl_crystal_F_000 680
_exptl_crystal_size_max 0.24
_exptl_crystal_size_mid 0.21
_exptl_crystal_size_min 0.05
_refine_diff_density_max 0.501
_refine_diff_density_min -0.496
_refine_diff_density_rms 0.063
_refine_ls_extinction_method none
_refine_ls_goodness_of_fit_ref 0.882
_refine_ls_hydrogen_treatment constr
_refine_ls_matrix_type full
_refine_ls_number_parameters 185
_refine_ls_number_reflns 4003
_refine_ls_number_restraints 0
_refine_ls_restrained_S_all 0.882
_refine_ls_R_factor_all 0.0679
_refine_ls_R_factor_gt 0.0376
_refine_ls_shift/su_max 0.000
_refine_ls_shift/su_mean 0.000
_refine_ls_structure_factor_coef Fsqd
_refine_ls_weighting_details
;
_refine_ls_weighting_details 
  w=1/[\s^2^(Fo^2^)+(0.0384P)^2^+0.0000P] where P=(Fo^2^+2Fc^2^)/3 
;
_refine_ls_weighting_scheme calc
_refine_ls_wR_factor_gt 0.0765
_refine_ls_wR_factor_ref 0.0818
_reflns_number_gt 2544
_reflns_number_total 4003
_reflns_threshold_expression >2sigma(I)
_cod_data_source_file ic202748m_si_002_1.cif
_cod_data_source_block 1
_cod_database_code 4329790

loop_
_symmetry_equiv_pos_as_xyz
'x, y, z'
'-x+1/2, y+1/2, -z+1/2'
'-x, -y, -z'
'x-1/2, -y-1/2, z-1/2'

loop_
_atom_site_label
_atom_site_type_symbol
_atom_site_fract_x
_atom_site_fract_y
_atom_site_fract_z
_atom_site_U_iso_or_equiv
_atom_site_adp_type
_atom_site_occupancy
_atom_site_symmetry_multiplicity
_atom_site_calc_flag
_atom_site_refinement_flags
_atom_site_disorder_assembly
_atom_site_disorder_group
Ni1 Ni 0.12697(3) 0.05854(2) -0.05956(2) 0.03233(10) Uani 1 1 d . . .
C1 C 0.4200(3) -0.02189(19) -0.15843(16) 0.0350(5) Uani 1 1 d . . .
N1 N 0.3116(2) 0.00357(17) -0.12086(16) 0.0458(5) Uani 1 1 d . . .
S1 S 0.57148(7) -0.05908(7) -0.21453(5) 0.0514(2) Uani 1 1 d . . .
O11 O -0.07137(16) 0.08406(13) -0.00061(13) 0.0418(4) Uani 1 1 d . . .
C12 C -0.1208(2) 0.18753(18) 0.00392(16) 0.0293(5) Uani 1 1 d . A .
C13 C -0.2539(2) 0.21378(19) -0.03828(17) 0.0335(5) Uani 1 1 d . . .
H13 H -0.3121 0.1592 -0.0667 0.040 Uiso 1 1 calc R . .
C14 C -0.3014(2) 0.3216(2) -0.03849(16) 0.0351(5) Uani 1 1 d . . .
H14 H -0.3912 0.3384 -0.0674 0.042 Uiso 1 1 calc R . .
C15 C -0.2188(3) 0.4025(2) 0.00286(17) 0.0384(6) Uani 1 1 d . . .
H15 H -0.2512 0.4744 0.0022 0.046 Uiso 1 1 calc R . .
C16 C -0.0864(3) 0.3770(2) 0.04587(17) 0.0403(6) Uani 1 1 d . A .
H16 H -0.0301 0.4322 0.0753 0.048 Uiso 1 1 calc R . .
C17 C -0.0351(2) 0.2701(2) 0.04620(15) 0.0335(5) Uani 1 1 d . . .
C181 C 0.1066(3) 0.2425(3) 0.09691(19) 0.0641(10) Uani 0.606(7) 1 d P A 1
H181 H 0.1522 0.3141 0.1064 0.077 Uiso 0.606(7) 1 calc PR A 1
C183 C 0.0910(5) 0.2047(5) 0.2002(3) 0.060(2) Uani 0.606(7) 1 d P A 1
H18A H 0.0320 0.2548 0.2386 0.089 Uiso 0.606(7) 1 calc PR A 1
H18B H 0.1841 0.1994 0.2334 0.089 Uiso 0.606(7) 1 calc PR A 1
H18C H 0.0461 0.1340 0.1992 0.089 Uiso 0.606(7) 1 calc PR A 1
C182 C 0.1066(3) 0.2425(3) 0.09691(19) 0.0641(10) Uani 0.394(7) 1 d P A 2
H182 H 0.0735 0.1789 0.1366 0.077 Uiso 0.394(7) 1 calc PR A 2
C184 C 0.1673(8) 0.2983(7) 0.1802(5) 0.052(2) Uani 0.394(7) 1 d P A 2
H18D H 0.2072 0.3660 0.1557 0.078 Uiso 0.394(7) 1 calc PR A 2
H18E H 0.2423 0.2548 0.2115 0.078 Uiso 0.394(7) 1 calc PR A 2
H18F H 0.0947 0.3132 0.2312 0.078 Uiso 0.394(7) 1 calc PR A 2
C21 C 0.2409(3) 0.30662(19) -0.13011(18) 0.0428(6) Uani 1 1 d . . .
H21A H 0.3073 0.3606 -0.1572 0.051 Uiso 1 1 calc R . .
H21B H 0.1542 0.3449 -0.1095 0.051 Uiso 1 1 calc R . .
C22 C 0.2024(2) 0.22859(19) -0.21689(16) 0.0377(6) Uani 1 1 d . . .
H22A H 0.1749 0.2694 -0.2792 0.045 Uiso 1 1 calc R . .
H22B H 0.2857 0.1843 -0.2336 0.045 Uiso 1 1 calc R . .
C20 C 0.3073(2) 0.2558(2) -0.03489(18) 0.0434(6) Uani 1 1 d . A .
H20A H 0.3418 0.3138 0.0107 0.052 Uiso 1 1 calc R . .
H20B H 0.3905 0.2137 -0.0564 0.052 Uiso 1 1 calc R . .
C231 C 0.0264(3) 0.0938(3) -0.27416(19) 0.0615(8) Uani 1 1 d . . .
H23A H 0.0983 0.0427 -0.2964 0.092 Uiso 1 1 calc R . .
H23B H 0.0026 0.1422 -0.3310 0.092 Uiso 1 1 calc R . .
H23C H -0.0585 0.0548 -0.2534 0.092 Uiso 1 1 calc R . .
N23 N 0.08201(19) 0.15696(16) -0.18554(13) 0.0334(4) Uani 1 1 d . . .
H23 H 0.0093 0.2020 -0.1656 0.040 Uiso 1 1 calc R . .
N19 N 0.21104(19) 0.18257(18) 0.02748(13) 0.0386(5) Uani 1 1 d . . .
H19 H 0.2721 0.1487 0.0734 0.046 Uiso 1 1 calc R A 1

loop_
_atom_site_aniso_label
_atom_site_aniso_U_11
_atom_site_aniso_U_22
_atom_site_aniso_U_33
_atom_site_aniso_U_23
_atom_site_aniso_U_13
_atom_site_aniso_U_12
Ni1 0.02675(16) 0.02510(15) 0.04548(17) 0.00860(13) 0.01436(12) 0.00399(14)
C1 0.0372(13) 0.0318(13) 0.0360(12) 0.0081(9) 0.0049(10) 0.0027(11)
N1 0.0394(12) 0.0346(13) 0.0641(13) 0.0152(10) 0.0243(11) 0.0099(10)
S1 0.0292(3) 0.0808(6) 0.0444(3) 0.0019(3) 0.0075(3) 0.0159(4)
O11 0.0282(8) 0.0260(10) 0.0717(11) 0.0157(7) 0.0208(8) 0.0077(7)
C12 0.0237(11) 0.0262(12) 0.0382(11) 0.0068(9) 0.0117(9) 0.0028(9)
C13 0.0248(12) 0.0299(13) 0.0460(12) -0.0012(10) 0.0070(10) -0.0021(10)
C14 0.0269(12) 0.0348(14) 0.0436(12) 0.0042(10) 0.0038(10) 0.0074(11)
C15 0.0378(14) 0.0256(12) 0.0520(14) -0.0001(10) 0.0137(11) 0.0055(11)
C16 0.0333(13) 0.0402(15) 0.0477(14) -0.0153(11) 0.0130(11) -0.0067(12)
C17 0.0249(12) 0.0461(15) 0.0298(11) -0.0041(9) 0.0082(9) 0.0055(11)
C181 0.0287(14) 0.124(3) 0.0396(14) -0.0241(16) 0.0007(12) 0.0169(16)
C183 0.038(3) 0.105(5) 0.036(2) 0.015(2) 0.0089(19) 0.031(3)
C182 0.0287(14) 0.124(3) 0.0396(14) -0.0241(16) 0.0007(12) 0.0169(16)
C184 0.051(5) 0.064(6) 0.041(4) -0.015(3) -0.005(3) 0.013(4)
C21 0.0441(15) 0.0280(13) 0.0567(15) -0.0008(11) 0.0123(12) -0.0078(12)
C22 0.0466(15) 0.0314(13) 0.0352(12) 0.0069(10) 0.0142(11) 0.0031(11)
C20 0.0312(13) 0.0461(17) 0.0531(15) -0.0153(12) 0.0076(12) -0.0073(12)
C231 0.065(2) 0.067(2) 0.0527(16) -0.0120(14) -0.0020(15) -0.0059(16)
N23 0.0330(11) 0.0329(11) 0.0343(10) -0.0026(8) 0.0054(8) 0.0015(9)
N19 0.0245(10) 0.0588(15) 0.0328(10) -0.0003(9) 0.0039(8) 0.0085(10)

loop_
_atom_type_symbol
_atom_type_description
_atom_type_scat_dispersion_real
_atom_type_scat_dispersion_imag
_atom_type_scat_source
C C 0.0033 0.0016 'International Tables Vol C Tables 4.2.6.8 and 6.1.1.4'
H H 0.0000 0.0000 'International Tables Vol C Tables 4.2.6.8 and 6.1.1.4'
O O 0.0106 0.0060 'International Tables Vol C Tables 4.2.6.8 and 6.1.1.4'
N N 0.0061 0.0033 'International Tables Vol C Tables 4.2.6.8 and 6.1.1.4'
S S 0.1246 0.1234 'International Tables Vol C Tables 4.2.6.8 and 6.1.1.4'
Ni Ni 0.3393 1.1124 'International Tables Vol C Tables 4.2.6.8 and 6.1.1.4'

loop_
_geom_angle_atom_site_label_1
_geom_angle_atom_site_label_2
_geom_angle_atom_site_label_3
_geom_angle
_geom_angle_site_symmetry_1
_geom_angle_site_symmetry_3
O11 Ni1 N1 94.78(7) 3 .
O11 Ni1 O11 75.46(7) 3 .
N1 Ni1 O11 169.09(8) . .
O11 Ni1 N19 123.22(7) 3 .
N1 Ni1 N19 98.01(8) . .
O11 Ni1 N19 91.53(7) . .
O11 Ni1 N23 140.55(7) 3 .
N1 Ni1 N23 93.33(7) . .
O11 Ni1 N23 91.33(7) . .
N19 Ni1 N23 93.59(8) . .
N1 C1 S1 178.5(2) . .
C1 N1 Ni1 175.9(2) . .
C12 O11 Ni1 136.21(12) . 3
C12 O11 Ni1 118.21(12) . .
Ni1 O11 Ni1 104.54(7) 3 .
O11 C12 C13 120.3(2) . .
O11 C12 C17 120.43(19) . .
C13 C12 C17 119.1(2) . .
C12 C13 C14 120.3(2) . .
C12 C13 H13 119.9 . .
C14 C13 H13 119.9 . .
C15 C14 C13 121.0(2) . .
C15 C14 H14 119.5 . .
C13 C14 H14 119.5 . .
C14 C15 C16 119.2(2) . .
C14 C15 H15 120.4 . .
C16 C15 H15 120.4 . .
C15 C16 C17 121.2(2) . .
C15 C16 H16 119.4 . .
C17 C16 H16 119.4 . .
C12 C17 C16 119.2(2) . .
C12 C17 C182 119.9(2) . .
C16 C17 C182 120.8(2) . .
C12 C17 C181 119.9(2) . .
C16 C17 C181 120.8(2) . .
C182 C17 C181 0.0(4) . .
C183 C181 C17 112.3(3) . .
C183 C181 N19 117.6(3) . .
C17 C181 N19 115.01(18) . .
C183 C181 H181 103.2 . .
C17 C181 H181 103.2 . .
N19 C181 H181 103.2 . .
C184 C182 C17 124.8(4) . .
C184 C182 N19 115.7(3) . .
C17 C182 N19 115.01(18) . .
C184 C182 H182 97.1 . .
C17 C182 H182 97.1 . .
N19 C182 H182 97.1 . .
C182 C184 H18D 109.5 . .
C182 C184 H18E 109.5 . .
H18D C184 H18E 109.5 . .
C182 C184 H18F 109.5 . .
H18D C184 H18F 109.5 . .
H18E C184 H18F 109.5 . .
C20 C21 C22 115.3(2) . .
C20 C21 H21A 108.5 . .
C22 C21 H21A 108.5 . .
C20 C21 H21B 108.5 . .
C22 C21 H21B 108.5 . .
H21A C21 H21B 107.5 . .
N23 C22 C21 110.56(17) . .
N23 C22 H22A 109.5 . .
C21 C22 H22A 109.5 . .
N23 C22 H22B 109.5 . .
C21 C22 H22B 109.5 . .
H22A C22 H22B 108.1 . .
C21 C20 N19 116.01(18) . .
C21 C20 H20A 108.3 . .
N19 C20 H20A 108.3 . .
C21 C20 H20B 108.3 . .
N19 C20 H20B 108.3 . .
H20A C20 H20B 107.4 . .
N23 C231 H23A 109.5 . .
N23 C231 H23B 109.5 . .
H23A C231 H23B 109.5 . .
N23 C231 H23C 109.5 . .
H23A C231 H23C 109.5 . .
H23B C231 H23C 109.5 . .
C231 N23 C22 111.48(18) . .
C231 N23 Ni1 111.29(17) . .
C22 N23 Ni1 114.42(13) . .
C231 N23 H23 106.4 . .
C22 N23 H23 106.4 . .
Ni1 N23 H23 106.4 . .
C20 N19 C182 114.3(2) . .
C20 N19 C181 114.3(2) . .
C182 N19 C181 0.0(3) . .
C20 N19 Ni1 112.57(13) . .
C182 N19 Ni1 116.00(16) . .
C181 N19 Ni1 116.00(16) . .
C20 N19 H19 104.1 . .
C182 N19 H19 104.1 . .
C181 N19 H19 104.1 . .
Ni1 N19 H19 104.1 . .

loop_
_geom_bond_atom_site_label_1
_geom_bond_atom_site_label_2
_geom_bond_distance
_geom_bond_site_symmetry_2
Ni1 O11 1.9771(15) 3
Ni1 N1 2.0079(19) .
Ni1 O11 2.0205(14) .
Ni1 N19 2.030(2) .
Ni1 N23 2.0468(17) .
C1 N1 1.162(3) .
C1 S1 1.649(2) .
O11 C12 1.348(2) .
O11 Ni1 1.9771(15) 3
C12 C13 1.379(3) .
C12 C17 1.390(3) .
C13 C14 1.391(3) .
C13 H13 0.9300 .
C14 C15 1.355(3) .
C14 H14 0.9300 .
C15 C16 1.375(3) .
C15 H15 0.9300 .
C16 C17 1.391(3) .
C16 H16 0.9300 .
C17 C182 1.497(3) .
C17 C181 1.497(3) .
C181 C183 1.406(5) .
C181 N19 1.511(3) .
C181 H181 0.9800 .
C183 H18A 0.9600 .
C183 H18B 0.9600 .
C183 H18C 0.9600 .
C182 C184 1.377(7) .
C182 N19 1.511(3) .
C182 H182 0.9800 .
C184 H18D 0.9600 .
C184 H18E 0.9600 .
C184 H18F 0.9600 .
C21 C20 1.491(3) .
C21 C22 1.501(3) .
C21 H21A 0.9700 .
C21 H21B 0.9700 .
C22 N23 1.479(3) .
C22 H22A 0.9700 .
C22 H22B 0.9700 .
C20 N19 1.500(3) .
C20 H20A 0.9700 .
C20 H20B 0.9700 .
C231 N23 1.458(3) .
C231 H23A 0.9600 .
C231 H23B 0.9600 .
C231 H23C 0.9600 .
N23 H23 0.9100 .
N19 H19 0.9100 .
